data_4062976
_journal_name_full Organometallics
_journal_paper_doi 10.1021/om049801r
_journal_year 2004
_chemical_formula_sum 'C19 H22 Cl2 N4 O15 Pt'
_chemical_formula_weight 812.40
_space_group_IT_number 14
_symmetry_cell_setting monoclinic
_symmetry_space_group_name_Hall '-P 2yn'
_symmetry_space_group_name_H-M 'P 1 21/n 1'
_cell_angle_alpha 90.00
_cell_angle_beta 90.890(3)
_cell_angle_gamma 90.00
_cell_formula_units_Z 4
_cell_length_a 10.4998(6)
_cell_length_b 9.3162(6)
_cell_length_c 27.0169(16)
_cell_measurement_temperature 133(2)
_cell_volume 2642.4(3)
_diffrn_ambient_temperature 133(2)
_exptl_crystal_density_diffrn 2.042
_cod_original_sg_symbol_H-M 'P 21/n'
_cod_database_code 4062976

loop_
_symmetry_equiv_pos_as_xyz
'x, y, z'
'-x+1/2, y+1/2, -z+1/2'
'-x, -y, -z'
'x-1/2, -y-1/2, z-1/2'

loop_
_atom_site_label
_atom_site_type_symbol
_atom_site_fract_x
_atom_site_fract_y
_atom_site_fract_z
_atom_site_U_iso_or_equiv
_atom_site_adp_type
_atom_site_occupancy
_atom_site_symmetry_multiplicity
_atom_site_calc_flag
_atom_site_refinement_flags
_atom_site_disorder_assembly
_atom_site_disorder_group
Pt Pt 0.222184(9) 0.520920(11) 0.441745(4) 0.01411(4) Uani 1 1 d . . .
N11 N 0.1241(2) 0.4893(3) 0.53878(10) 0.0165(5) Uani 1 1 d U . .
N12 N 0.3146(2) 0.1632(3) 0.41834(9) 0.0195(5) Uani 1 1 d U . .
N21 N 0.1197(2) 0.4236(3) 0.33478(9) 0.0197(5) Uani 1 1 d U . .
N22 N 0.5285(2) 0.5158(3) 0.42309(10) 0.0201(5) Uani 1 1 d U . .
O10 O 0.1940(2) 0.7301(2) 0.41003(9) 0.0214(4) Uani 1 1 d D . .
H01 H 0.126(3) 0.728(6) 0.4048(18) 0.065(17) Uiso 1 1 d D . .
H02 H 0.220(3) 0.791(4) 0.4228(14) 0.032(12) Uiso 1 1 d D . .
O11 O 0.12755(18) 0.5860(2) 0.50471(7) 0.0166(4) Uani 1 1 d U . .
O12 O 0.0878(2) 0.5205(2) 0.57954(8) 0.0230(4) Uani 1 1 d U . .
O13 O 0.07455(18) 0.2437(2) 0.59949(7) 0.0205(4) Uani 1 1 d U . .
O14 O 0.1709(2) -0.0177(2) 0.57479(9) 0.0243(5) Uani 1 1 d U . .
O15 O 0.2828(2) -0.0508(2) 0.48047(8) 0.0247(5) Uani 1 1 d U . .
O16 O 0.42695(19) 0.1944(2) 0.41348(8) 0.0252(5) Uani 1 1 d U . .
O17 O 0.2487(2) 0.1030(3) 0.38708(9) 0.0328(5) Uani 1 1 d U . .
O21 O 0.0586(2) 0.5348(3) 0.33238(11) 0.0331(6) Uani 1 1 d U . .
O22 O 0.0727(2) 0.3051(3) 0.33551(12) 0.0427(7) Uani 1 1 d U . .
O23 O 0.2478(2) 0.3913(3) 0.25099(8) 0.0277(5) Uani 1 1 d U . .
O24 O 0.5201(2) 0.4148(3) 0.24791(8) 0.0268(5) Uani 1 1 d U . .
O25 O 0.6496(2) 0.4785(2) 0.33487(10) 0.0247(5) Uani 1 1 d U . .
O26 O 0.6180(2) 0.4369(3) 0.43430(9) 0.0273(5) Uani 1 1 d U . .
O27 O 0.4992(2) 0.6227(3) 0.44654(9) 0.0312(5) Uani 1 1 d U . .
C11 C 0.2201(2) 0.3370(3) 0.47761(10) 0.0150(5) Uani 1 1 d U . .
C12 C 0.1638(2) 0.3477(3) 0.52495(10) 0.0162(5) Uani 1 1 d U . .
C13 C 0.1433(2) 0.2320(3) 0.55715(10) 0.0180(5) Uani 1 1 d U . .
C14 C 0.1857(3) 0.0961(3) 0.54316(11) 0.0192(5) Uani 1 1 d U . .
C15 C 0.2426(3) 0.0795(3) 0.49740(11) 0.0191(5) Uani 1 1 d U . .
C16 C 0.2558(2) 0.1972(3) 0.46615(10) 0.0167(5) Uani 1 1 d U . .
C17 C 0.1513(3) 0.2477(4) 0.64464(11) 0.0270(6) Uani 1 1 d U . .
H17A H 0.2049 0.1617 0.6465 0.032 Uiso 1 1 calc R . .
H17B H 0.0953 0.2507 0.6733 0.032 Uiso 1 1 calc R . .
H17C H 0.2054 0.3334 0.6446 0.032 Uiso 1 1 calc R . .
C18 C 0.0533(3) -0.0941(4) 0.56728(14) 0.0317(7) Uani 1 1 d U . .
H18A H -0.0184 -0.0297 0.5736 0.038 Uiso 1 1 calc R . .
H18B H 0.0502 -0.1759 0.5901 0.038 Uiso 1 1 calc R . .
H18C H 0.0480 -0.1289 0.5331 0.038 Uiso 1 1 calc R . .
C19 C 0.3673(4) -0.1317(4) 0.51325(14) 0.0357(8) Uani 1 1 d U . .
H19A H 0.4050 -0.0670 0.5380 0.043 Uiso 1 1 calc R . .
H19B H 0.4352 -0.1757 0.4939 0.043 Uiso 1 1 calc R . .
H19C H 0.3188 -0.2070 0.5299 0.043 Uiso 1 1 calc R . .
C21 C 0.3193(3) 0.4720(3) 0.38156(11) 0.0155(5) Uani 1 1 d U . .
C22 C 0.2602(2) 0.4360(3) 0.33680(10) 0.0174(5) Uani 1 1 d U . .
C23 C 0.3214(3) 0.4135(3) 0.29220(10) 0.0192(5) Uani 1 1 d U . .
C24 C 0.4542(3) 0.4267(3) 0.29123(11) 0.0207(5) Uani 1 1 d U . .
C25 C 0.5211(3) 0.4573(3) 0.33525(12) 0.0202(6) Uani 1 1 d U . .
C26 C 0.4526(3) 0.4803(3) 0.37869(12) 0.0175(5) Uani 1 1 d U . .
C27 C 0.2766(4) 0.2683(5) 0.22180(15) 0.0441(10) Uani 1 1 d U . .
H27A H 0.3560 0.2848 0.2041 0.053 Uiso 1 1 calc R . .
H27B H 0.2071 0.2513 0.1979 0.053 Uiso 1 1 calc R . .
H27C H 0.2863 0.1844 0.2434 0.053 Uiso 1 1 calc R . .
C28 C 0.5204(5) 0.5458(5) 0.22028(17) 0.0509(12) Uani 1 1 d U . .
H28A H 0.4325 0.5752 0.2131 0.061 Uiso 1 1 calc R . .
H28B H 0.5654 0.5311 0.1892 0.061 Uiso 1 1 calc R . .
H28C H 0.5636 0.6207 0.2397 0.061 Uiso 1 1 calc R . .
C29 C 0.7230(3) 0.3481(4) 0.32965(14) 0.0314(7) Uani 1 1 d U . .
H29A H 0.7118 0.2875 0.3589 0.038 Uiso 1 1 calc R . .
H29B H 0.8134 0.3723 0.3264 0.038 Uiso 1 1 calc R . .
H29C H 0.6938 0.2961 0.3001 0.038 Uiso 1 1 calc R . .
C99 C 0.5009(4) 0.0017(4) 0.32054(19) 0.0443(10) Uani 1 1 d . . .
H99A H 0.4156 0.0038 0.3044 0.053 Uiso 1 1 calc R . .
H99B H 0.5160 0.0965 0.3361 0.053 Uiso 1 1 calc R . .
Cl1 Cl 0.50305(9) -0.13325(11) 0.36732(4) 0.0442(2) Uani 1 1 d . . .
Cl2 Cl 0.61502(15) -0.02797(16) 0.27608(5) 0.0673(4) Uani 1 1 d . . .

loop_
_atom_site_aniso_label
_atom_site_aniso_U_11
_atom_site_aniso_U_22
_atom_site_aniso_U_33
_atom_site_aniso_U_23
_atom_site_aniso_U_13
_atom_site_aniso_U_12
Pt 0.01359(6) 0.01534(6) 0.01342(6) -0.00025(3) 0.00103(4) 0.00056(3)
N11 0.0141(11) 0.0198(12) 0.0156(12) -0.0006(8) 0.0009(9) 0.0014(8)
N12 0.0215(11) 0.0187(12) 0.0184(12) -0.0004(9) 0.0009(9) 0.0045(9)
N21 0.0178(11) 0.0276(13) 0.0138(11) -0.0009(9) -0.0012(8) -0.0011(9)
N22 0.0155(11) 0.0240(13) 0.0207(13) -0.0003(9) 0.0006(9) -0.0027(9)
O10 0.0228(11) 0.0202(11) 0.0212(11) 0.0017(9) -0.0003(9) 0.0006(8)
O11 0.0199(9) 0.0161(10) 0.0139(9) 0.0013(7) 0.0022(7) 0.0022(7)
O12 0.0277(11) 0.0256(11) 0.0158(10) -0.0022(8) 0.0070(8) 0.0029(8)
O13 0.0212(10) 0.0260(11) 0.0143(10) 0.0039(8) 0.0026(7) 0.0018(8)
O14 0.0267(12) 0.0215(11) 0.0247(12) 0.0063(8) -0.0010(9) -0.0020(8)
O15 0.0331(12) 0.0187(10) 0.0223(11) -0.0019(9) -0.0009(9) 0.0072(9)
O16 0.0212(10) 0.0259(11) 0.0288(12) 0.0008(9) 0.0061(8) 0.0013(8)
O17 0.0285(12) 0.0466(15) 0.0232(12) -0.0135(11) -0.0026(9) 0.0012(10)
O21 0.0216(12) 0.0315(14) 0.0463(17) 0.0065(11) 0.0034(11) 0.0060(9)
O22 0.0275(12) 0.0274(13) 0.073(2) -0.0050(13) -0.0072(13) -0.0063(10)
O23 0.0308(11) 0.0353(13) 0.0167(10) -0.0069(9) -0.0044(8) 0.0083(10)
O24 0.0311(12) 0.0331(13) 0.0166(11) 0.0018(9) 0.0106(9) 0.0038(9)
O25 0.0151(10) 0.0274(12) 0.0320(13) -0.0006(9) 0.0081(9) -0.0013(8)
O26 0.0214(11) 0.0312(12) 0.0291(12) -0.0010(10) -0.0072(9) 0.0043(9)
O27 0.0283(12) 0.0345(13) 0.0308(13) -0.0142(10) -0.0039(9) 0.0045(10)
C11 0.0124(11) 0.0196(13) 0.0132(12) -0.0007(9) 0.0013(9) -0.0010(9)
C12 0.0143(11) 0.0175(13) 0.0169(13) -0.0019(10) -0.0004(9) 0.0020(9)
C13 0.0148(12) 0.0235(14) 0.0157(12) 0.0011(10) -0.0004(9) 0.0005(10)
C14 0.0186(13) 0.0202(14) 0.0187(13) 0.0029(10) -0.0038(10) 0.0004(10)
C15 0.0201(13) 0.0168(14) 0.0203(14) -0.0008(10) -0.0018(10) 0.0014(10)
C16 0.0172(12) 0.0190(13) 0.0140(12) -0.0001(10) -0.0011(9) 0.0018(9)
C17 0.0267(15) 0.0372(18) 0.0169(14) 0.0011(12) -0.0010(11) 0.0014(13)
C18 0.0325(17) 0.0257(17) 0.0368(19) 0.0058(14) 0.0015(14) -0.0080(13)
C19 0.046(2) 0.0274(18) 0.0335(19) -0.0021(14) -0.0102(15) 0.0180(15)
C21 0.0169(12) 0.0136(13) 0.0162(13) 0.0007(9) 0.0022(10) 0.0008(9)
C22 0.0151(12) 0.0209(13) 0.0163(13) -0.0003(10) 0.0015(9) 0.0011(10)
C23 0.0224(13) 0.0191(14) 0.0160(13) -0.0015(10) 0.0008(10) 0.0022(10)
C24 0.0227(13) 0.0232(15) 0.0164(13) -0.0007(11) 0.0063(10) 0.0020(11)
C25 0.0185(13) 0.0203(15) 0.0221(14) 0.0005(11) 0.0041(10) 0.0002(10)
C26 0.0150(12) 0.0181(13) 0.0192(14) 0.0000(10) 0.0007(10) 0.0005(9)
C27 0.044(2) 0.045(2) 0.044(2) -0.0242(19) -0.0065(17) 0.0066(17)
C28 0.069(3) 0.043(3) 0.041(2) 0.018(2) 0.028(2) 0.007(2)
C29 0.0200(14) 0.0370(19) 0.0373(19) -0.0035(15) 0.0042(13) 0.0086(12)
C99 0.039(2) 0.041(2) 0.053(3) 0.0007(18) 0.009(2) 0.0044(16)
Cl1 0.0388(5) 0.0379(5) 0.0560(6) 0.0028(4) 0.0062(4) 0.0042(4)
Cl2 0.0795(10) 0.0902(10) 0.0326(6) -0.0017(6) 0.0137(6) 0.0308(7)

loop_
_geom_bond_atom_site_label_1
_geom_bond_atom_site_label_2
_geom_bond_distance
_geom_bond_site_symmetry_2
_geom_bond_publ_flag
Pt C11 1.969(3) . ?
Pt C21 1.986(3) . ?
Pt O11 2.0737(19) . ?
Pt O10 2.147(2) . ?
N11 O12 1.206(3) . ?
N11 O11 1.288(3) . ?
N11 C12 1.435(4) . ?
N12 O17 1.220(3) . ?
N12 O16 1.224(3) . ?
N12 C16 1.475(4) . ?
N21 O22 1.210(4) . ?
N21 O21 1.220(3) . ?
N21 C22 1.480(3) . ?
N22 O27 1.223(3) . ?
N22 O26 1.227(3) . ?
N22 C26 1.468(4) . ?
O13 C13 1.367(3) . ?
O13 C17 1.452(3) . ?
O14 C14 1.372(3) . ?
O14 C18 1.437(4) . ?
O15 C15 1.367(3) . ?
O15 C19 1.454(4) . ?
O23 C23 1.361(3) . ?
O23 C27 1.425(4) . ?
O24 C24 1.374(3) . ?
O24 C28 1.431(5) . ?
O25 C25 1.363(3) . ?
O25 C29 1.447(4) . ?
C11 C16 1.391(4) . ?
C11 C12 1.421(4) . ?
C12 C13 1.404(4) . ?
C13 C14 1.396(4) . ?
C14 C15 1.390(4) . ?
C15 C16 1.392(4) . ?
C21 C22 1.392(4) . ?
C21 C26 1.405(4) . ?
C22 C23 1.390(4) . ?
C23 C24 1.400(4) . ?
C24 C25 1.401(4) . ?
C25 C26 1.403(4) . ?
C99 Cl2 1.732(5) . ?
C99 Cl1 1.782(5) . ?
